data_1560848
loop_
_publ_author_name
'Keil, Philip M.'
'Szilv\'asi, Tibor'
'Hadlington, Terrance J.'

_publ_section_title
;
 Reversible metathesis of ammonia in an acyclic germylene--Ni0 complex
;
_journal_issue 15
_journal_name_full 'Chemical Science'
_journal_page_first 5582
_journal_page_last 5590
_journal_paper_doi 10.1039/D1SC00450F
_journal_volume 12
_journal_year 2021
_chemical_formula_moiety 'C34 H46 Cl Ge N P Si'
_chemical_formula_sum 'C34 H46 Cl Ge N P Si'
_chemical_formula_weight 635.82
_space_group_crystal_system monoclinic
_space_group_IT_number 14
_space_group_name_Hall '-P 2ybc'
_space_group_name_H-M_alt 'P 1 21/c 1'
_atom_sites_solution_hydrogens geom
_audit_creation_method SHELXL-2018/3
_audit_update_record
;
2021-01-19 deposited with the CCDC.	2021-03-05 downloaded from the CCDC.
;
_cell_angle_alpha 90
_cell_angle_beta 95.60(3)
_cell_angle_gamma 90
_cell_formula_units_Z 8
_cell_length_a 15.550(3)
_cell_length_b 19.910(4)
_cell_length_c 21.820(4)
_cell_measurement_reflns_used 2000
_cell_measurement_temperature 150(2)
_cell_measurement_theta_max 32.5
_cell_measurement_theta_min 1.92
_cell_volume 6723(2)
_computing_structure_refinement 'SHELXL-2018/3 (Sheldrick, 2018)'
_computing_structure_solution 'SHELXT 2018/2 (Sheldrick, 2018)'
_diffrn_ambient_temperature 150(2)
_diffrn_detector Pilatus300K
_diffrn_detector_area_resol_mean 5.81
_diffrn_measured_fraction_theta_full 0.999
_diffrn_measured_fraction_theta_max 0.999
_diffrn_measurement_device_type 'STOE StadiVari'
_diffrn_measurement_method '\w scans'
_diffrn_radiation_collimation '0.6 mm diameter'
_diffrn_radiation_monochromator 'Graded multilayer mirror'
_diffrn_radiation_type 'Mo K\a'
_diffrn_radiation_wavelength 0.71073
_diffrn_reflns_av_R_equivalents 0.1118
_diffrn_reflns_av_unetI/netI 0.1091
_diffrn_reflns_Laue_measured_fraction_full 0.999
_diffrn_reflns_Laue_measured_fraction_max 0.999
_diffrn_reflns_limit_h_max 19
_diffrn_reflns_limit_h_min -20
_diffrn_reflns_limit_k_max 22
_diffrn_reflns_limit_k_min -25
_diffrn_reflns_limit_l_max 28
_diffrn_reflns_limit_l_min -28
_diffrn_reflns_number 76019
_diffrn_reflns_point_group_measured_fraction_full 0.999
_diffrn_reflns_point_group_measured_fraction_max 0.999
_diffrn_reflns_theta_full 25.242
_diffrn_reflns_theta_max 27.498
_diffrn_reflns_theta_min 2.561
_diffrn_source 'Genix 3D HF Mo'
_diffrn_source_current 1.000
_diffrn_source_power 0.050
_diffrn_source_voltage 50
_exptl_absorpt_coefficient_mu 1.097
_exptl_absorpt_correction_T_max 1.000
_exptl_absorpt_correction_T_min 0.680
_exptl_absorpt_correction_type empirical
_exptl_absorpt_process_details 'STOE X-AREA 1.76'
_exptl_crystal_colour colourless
_exptl_crystal_density_diffrn 1.256
_exptl_crystal_description block
_exptl_crystal_F_000 2680
_exptl_crystal_size_max 0.36
_exptl_crystal_size_mid 0.31
_exptl_crystal_size_min 0.22
_refine_diff_density_max 0.403
_refine_diff_density_min -0.429
_refine_diff_density_rms 0.089
_refine_ls_extinction_method none
_refine_ls_goodness_of_fit_ref 1.010
_refine_ls_hydrogen_treatment constr
_refine_ls_matrix_type full
_refine_ls_number_parameters 719
_refine_ls_number_reflns 15430
_refine_ls_number_restraints 0
_refine_ls_restrained_S_all 1.010
_refine_ls_R_factor_all 0.1437
_refine_ls_R_factor_gt 0.0570
_refine_ls_shift/su_max 0.001
_refine_ls_shift/su_mean 0.000
_refine_ls_structure_factor_coef Fsqd
_refine_ls_weighting_details 'w=1/[\s^2^(Fo^2^)+(0.0419P)^2^+3.4583P] where P=(Fo^2^+2Fc^2^)/3'
_refine_ls_weighting_scheme calc
_refine_ls_wR_factor_gt 0.0974
_refine_ls_wR_factor_ref 0.1237
_reflns_Friedel_coverage 0.000
_reflns_number_gt 8305
_reflns_number_total 15430
_reflns_threshold_expression 'I > 2\s(I)'
_cod_data_source_file d1sc00450f2.cif
_cod_data_source_block compound_1b
_cod_depositor_comments 'Adding full bibliography for 1560843--1560857.cif.'
_cod_original_sg_symbol_H-M 'P 21/c'
_cod_database_code 1560848
_shelx_shelxl_version_number 2018/3
_shelx_space_group_comment
;
The symmetry employed for this shelxl refinement is uniquely defined
by the following loop, which should always be used as a source of
symmetry information in preference to the above space-group names.
They are only intended as comments.
;

loop_
_space_group_symop_operation_xyz
'x, y, z'
'-x, y+1/2, -z+1/2'
'-x, -y, -z'
'x, -y-1/2, z-1/2'

loop_
_atom_site_label
_atom_site_type_symbol
_atom_site_fract_x
_atom_site_fract_y
_atom_site_fract_z
_atom_site_U_iso_or_equiv
_atom_site_adp_type
_atom_site_occupancy
_atom_site_site_symmetry_order
_atom_site_calc_flag
_atom_site_refinement_flags_posn
_atom_site_refinement_flags_adp
_atom_site_refinement_flags_occupancy
_atom_site_disorder_assembly
_atom_site_disorder_group
Ge1 Ge 0.56501(3) 0.77382(2) 0.12139(2) 0.02338(11) Uani 1 1 d . . . . .
Ge2 Ge 0.33840(3) 0.78788(2) 0.57513(2) 0.02598(12) Uani 1 1 d . . . . .
Cl1 Cl 0.53395(7) 0.88937(5) 0.12629(5) 0.0322(2) Uani 1 1 d . . . . .
P1 P 0.53382(7) 0.76952(5) 0.23024(5) 0.0231(2) Uani 1 1 d . . . . .
P2 P 0.37455(7) 0.78949(5) 0.46780(5) 0.0262(2) Uani 1 1 d . . . . .
Si1 Si 0.72632(7) 0.79621(5) 0.22737(5) 0.0241(3) Uani 1 1 d . . . . .
Cl2 Cl 0.36431(8) 0.90376(5) 0.57709(6) 0.0431(3) Uani 1 1 d . . . . .
Si2 Si 0.18024(8) 0.81387(5) 0.46768(6) 0.0279(3) Uani 1 1 d . . . . .
N1 N 0.6849(2) 0.77321(15) 0.15317(14) 0.0234(7) Uani 1 1 d . . . . .
N2 N 0.2201(2) 0.78696(15) 0.54106(15) 0.0245(8) Uani 1 1 d . . . . .
C26 C 0.4330(3) 0.80699(19) 0.24962(18) 0.0259(9) Uani 1 1 d . . . . .
C41 C 0.2156(3) 0.63729(19) 0.54930(19) 0.0294(10) Uani 1 1 d . . . . .
H41 H 0.247442 0.666115 0.521558 0.035 Uiso 1 1 calc R U . . .
C1 C 0.7377(3) 0.74378(19) 0.10831(19) 0.0255(9) Uani 1 1 d . . . . .
C6 C 0.7446(3) 0.67330(19) 0.10273(18) 0.0256(9) Uani 1 1 d . . . . .
C10 C 0.6928(3) 0.62405(19) 0.13832(19) 0.0283(10) Uani 1 1 d . . . . .
H10 H 0.663411 0.650327 0.169331 0.034 Uiso 1 1 calc R U . . .
C19 C 0.6253(3) 0.81562(19) 0.26633(18) 0.0267(9) Uani 1 1 d . . . . .
H19A H 0.634733 0.803348 0.310438 0.032 Uiso 1 1 calc R U . . .
H19B H 0.613111 0.864394 0.263576 0.032 Uiso 1 1 calc R U . . .
C32 C 0.1652(3) 0.75376(19) 0.58228(18) 0.0250(9) Uani 1 1 d . . . . .
C20 C 0.5373(3) 0.68363(19) 0.25917(19) 0.0257(9) Uani 1 1 d . . . . .
C37 C 0.1594(3) 0.68295(19) 0.58408(18) 0.0273(9) Uani 1 1 d . . . . .
C57 C 0.4737(3) 0.8295(2) 0.44921(18) 0.0313(10) Uani 1 1 d . . . . .
C51 C 0.3765(3) 0.70440(19) 0.43843(18) 0.0272(9) Uani 1 1 d . . . . .
C33 C 0.1196(3) 0.7931(2) 0.62295(19) 0.0292(10) Uani 1 1 d . . . . .
C36 C 0.1024(3) 0.6531(2) 0.6218(2) 0.0318(10) Uani 1 1 d . . . . .
H36 H 0.096633 0.605641 0.621758 0.038 Uiso 1 1 calc R U . . .
C21 C 0.5726(3) 0.6675(2) 0.3190(2) 0.0334(11) Uani 1 1 d . . . . .
H21 H 0.594252 0.702112 0.346312 0.040 Uiso 1 1 calc R U . . .
C31 C 0.3556(3) 0.7730(2) 0.23401(18) 0.0304(10) Uani 1 1 d . . . . .
H31 H 0.356698 0.728450 0.218444 0.036 Uiso 1 1 calc R U . . .
C13 C 0.7887(3) 0.7244(2) 0.26862(18) 0.0275(9) Uani 1 1 d . . . . .
H13 H 0.754772 0.682697 0.257599 0.033 Uiso 1 1 calc R U . . .
C58 C 0.5494(3) 0.7923(2) 0.45073(19) 0.0329(10) Uani 1 1 d . . . . .
H58 H 0.548248 0.745288 0.458222 0.040 Uiso 1 1 calc R U . . .
C25 C 0.5031(3) 0.6325(2) 0.2207(2) 0.0336(10) Uani 1 1 d . . . . .
H25 H 0.478124 0.642817 0.180302 0.040 Uiso 1 1 calc R U . . .
C52 C 0.4108(3) 0.6536(2) 0.4768(2) 0.0336(10) Uani 1 1 d . . . . .
H52 H 0.433280 0.664110 0.517697 0.040 Uiso 1 1 calc R U . . .
C50 C 0.2826(3) 0.8334(2) 0.4301(2) 0.0327(10) Uani 1 1 d . . . . .
H50A H 0.274632 0.820112 0.386168 0.039 Uiso 1 1 calc R U . . .
H50B H 0.293657 0.882347 0.432010 0.039 Uiso 1 1 calc R U . . .
C16 C 0.7942(3) 0.8762(2) 0.2309(2) 0.0329(10) Uani 1 1 d . . . . .
H16 H 0.836945 0.871452 0.199780 0.040 Uiso 1 1 calc R U . . .
C38 C 0.1332(3) 0.8680(2) 0.6304(2) 0.0345(11) Uani 1 1 d . . . . .
H38 H 0.164806 0.884103 0.595393 0.041 Uiso 1 1 calc R U . . .
C2 C 0.7784(3) 0.7857(2) 0.06785(19) 0.0306(10) Uani 1 1 d . . . . .
C7 C 0.7638(3) 0.8611(2) 0.0645(2) 0.0345(11) Uani 1 1 d . . . . .
H7 H 0.734757 0.874530 0.101508 0.041 Uiso 1 1 calc R U . . .
C34 C 0.0644(3) 0.7601(2) 0.6603(2) 0.0379(11) Uani 1 1 d . . . . .
H34 H 0.033083 0.785926 0.687284 0.045 Uiso 1 1 calc R U . . .
C23 C 0.5424(3) 0.5505(2) 0.2994(2) 0.0435(12) Uani 1 1 d . . . . .
H23 H 0.545076 0.505108 0.312973 0.052 Uiso 1 1 calc R U . . .
C5 C 0.7986(3) 0.6468(2) 0.0611(2) 0.0376(11) Uani 1 1 d . . . . .
H5 H 0.804917 0.599468 0.058066 0.045 Uiso 1 1 calc R U . . .
C43 C 0.1636(3) 0.5851(2) 0.5088(2) 0.0408(12) Uani 1 1 d . . . . .
H43A H 0.138662 0.551971 0.535164 0.061 Uiso 1 1 calc R U . . .
H43B H 0.202045 0.562389 0.482406 0.061 Uiso 1 1 calc R U . . .
H43C H 0.117203 0.607767 0.483120 0.061 Uiso 1 1 calc R U . . .
C44 C 0.1171(3) 0.7448(2) 0.42451(19) 0.0320(10) Uani 1 1 d . . . . .
H44 H 0.148875 0.702326 0.436200 0.038 Uiso 1 1 calc R U . . .
C24 C 0.5054(3) 0.5661(2) 0.2413(2) 0.0414(12) Uani 1 1 d . . . . .
H24 H 0.481325 0.531481 0.214974 0.050 Uiso 1 1 calc R U . . .
C56 C 0.3427(3) 0.6875(2) 0.3782(2) 0.0377(11) Uani 1 1 d . . . . .
H56 H 0.319040 0.721383 0.350881 0.045 Uiso 1 1 calc R U . . .
C53 C 0.4130(3) 0.5876(2) 0.4566(2) 0.0395(12) Uani 1 1 d . . . . .
H53 H 0.437676 0.553537 0.483268 0.047 Uiso 1 1 calc R U . . .
C54 C 0.3795(3) 0.5716(2) 0.3978(2) 0.0481(13) Uani 1 1 d . . . . .
H54 H 0.380647 0.526466 0.383815 0.058 Uiso 1 1 calc R U . . .
C35 C 0.0543(3) 0.6910(2) 0.6589(2) 0.0389(11) Uani 1 1 d . . . . .
H35 H 0.014775 0.669878 0.683321 0.047 Uiso 1 1 calc R U . . .
C14 C 0.7989(3) 0.7277(2) 0.33923(19) 0.0345(10) Uani 1 1 d . . . . .
H14A H 0.824574 0.685752 0.355845 0.052 Uiso 1 1 calc R U . . .
H14B H 0.742077 0.734002 0.354274 0.052 Uiso 1 1 calc R U . . .
H14C H 0.836529 0.765469 0.352653 0.052 Uiso 1 1 calc R U . . .
C30 C 0.2773(3) 0.8036(2) 0.24100(19) 0.0374(11) Uani 1 1 d . . . . .
H30 H 0.224828 0.780298 0.229687 0.045 Uiso 1 1 calc R U . . .
C11 C 0.6229(3) 0.5891(2) 0.09566(19) 0.0352(11) Uani 1 1 d . . . . .
H11A H 0.583938 0.622849 0.075458 0.053 Uiso 1 1 calc R U . . .
H11B H 0.589918 0.558617 0.119760 0.053 Uiso 1 1 calc R U . . .
H11C H 0.649977 0.563425 0.064393 0.053 Uiso 1 1 calc R U . . .
C42 C 0.2832(3) 0.6013(2) 0.5941(2) 0.0344(11) Uani 1 1 d . . . . .
H42A H 0.320424 0.634642 0.616422 0.052 Uiso 1 1 calc R U . . .
H42B H 0.318383 0.571601 0.570802 0.052 Uiso 1 1 calc R U . . .
H42C H 0.253686 0.574591 0.623453 0.052 Uiso 1 1 calc R U . . .
C17 C 0.8459(3) 0.8876(2) 0.2939(2) 0.0491(14) Uani 1 1 d . . . . .
H17A H 0.873883 0.931694 0.294402 0.074 Uiso 1 1 calc R U . . .
H17B H 0.889983 0.852529 0.301066 0.074 Uiso 1 1 calc R U . . .
H17C H 0.806687 0.885721 0.326444 0.074 Uiso 1 1 calc R U . . .
C29 C 0.2755(3) 0.8675(2) 0.2643(2) 0.0445(13) Uani 1 1 d . . . . .
H29 H 0.221684 0.888612 0.268835 0.053 Uiso 1 1 calc R U . . .
C60 C 0.6290(3) 0.8920(3) 0.4298(2) 0.0485(14) Uani 1 1 d . . . . .
H60 H 0.682068 0.913331 0.423557 0.058 Uiso 1 1 calc R U . . .
C27 C 0.4303(3) 0.8717(2) 0.2737(2) 0.0407(12) Uani 1 1 d . . . . .
H27 H 0.482400 0.895432 0.285114 0.049 Uiso 1 1 calc R U . . .
C18 C 0.7405(3) 0.9395(2) 0.2139(2) 0.0428(12) Uani 1 1 d . . . . .
H18A H 0.706963 0.951498 0.248025 0.064 Uiso 1 1 calc R U . . .
H18B H 0.701157 0.930733 0.176889 0.064 Uiso 1 1 calc R U . . .
H18C H 0.779257 0.976644 0.205897 0.064 Uiso 1 1 calc R U . . .
C47 C 0.1134(3) 0.8937(2) 0.4656(2) 0.0416(12) Uani 1 1 d . . . . .
H47 H 0.067051 0.886630 0.493662 0.050 Uiso 1 1 calc R U . . .
C15 C 0.8778(3) 0.7143(2) 0.2441(2) 0.0383(11) Uani 1 1 d . . . . .
H15A H 0.915682 0.752069 0.257083 0.057 Uiso 1 1 calc R U . . .
H15B H 0.870570 0.711909 0.199059 0.057 Uiso 1 1 calc R U . . .
H15C H 0.903755 0.672378 0.260730 0.057 Uiso 1 1 calc R U . . .
C59 C 0.6274(3) 0.8238(3) 0.4412(2) 0.0427(12) Uani 1 1 d . . . . .
H59 H 0.679228 0.798322 0.442659 0.051 Uiso 1 1 calc R U . . .
C62 C 0.4769(3) 0.8985(2) 0.4376(2) 0.0449(13) Uani 1 1 d . . . . .
H62 H 0.425579 0.924563 0.436530 0.054 Uiso 1 1 calc R U . . .
C12 C 0.7513(3) 0.5720(2) 0.1732(2) 0.0427(12) Uani 1 1 d . . . . .
H12A H 0.773342 0.540764 0.143729 0.064 Uiso 1 1 calc R U . . .
H12B H 0.718082 0.547073 0.201611 0.064 Uiso 1 1 calc R U . . .
H12C H 0.799801 0.594873 0.196454 0.064 Uiso 1 1 calc R U . . .
C8 C 0.7019(3) 0.8783(2) 0.0070(2) 0.0429(12) Uani 1 1 d . . . . .
H8A H 0.727038 0.862945 -0.030050 0.064 Uiso 1 1 calc R U . . .
H8B H 0.692926 0.926961 0.004749 0.064 Uiso 1 1 calc R U . . .
H8C H 0.646317 0.855775 0.009708 0.064 Uiso 1 1 calc R U . . .
C4 C 0.8429(3) 0.6882(2) 0.0245(2) 0.0445(13) Uani 1 1 d . . . . .
H4 H 0.880892 0.669578 -0.002554 0.053 Uiso 1 1 calc R U . . .
C22 C 0.5760(3) 0.6017(2) 0.3382(2) 0.0433(12) Uani 1 1 d . . . . .
H22 H 0.601434 0.591073 0.378415 0.052 Uiso 1 1 calc R U . . .
C3 C 0.8317(3) 0.7567(2) 0.0272(2) 0.0409(12) Uani 1 1 d . . . . .
H3 H 0.860819 0.784860 0.000810 0.049 Uiso 1 1 calc R U . . .
C46 C 0.1098(3) 0.7473(2) 0.3534(2) 0.0458(13) Uani 1 1 d . . . . .
H46A H 0.081914 0.706138 0.336706 0.069 Uiso 1 1 calc R U . . .
H46B H 0.167654 0.750939 0.339500 0.069 Uiso 1 1 calc R U . . .
H46C H 0.075151 0.786290 0.338914 0.069 Uiso 1 1 calc R U . . .
C61 C 0.5545(3) 0.9293(3) 0.4275(2) 0.0491(14) Uani 1 1 d . . . . .
H61 H 0.555942 0.976049 0.418941 0.059 Uiso 1 1 calc R U . . .
C28 C 0.3517(3) 0.9010(2) 0.2810(2) 0.0482(14) Uani 1 1 d . . . . .
H28 H 0.350066 0.944993 0.297755 0.058 Uiso 1 1 calc R U . . .
C40 C 0.0487(3) 0.9078(2) 0.6295(3) 0.0558(15) Uani 1 1 d . . . . .
H40A H 0.010536 0.895873 0.592728 0.084 Uiso 1 1 calc R U . . .
H40B H 0.061370 0.956042 0.628898 0.084 Uiso 1 1 calc R U . . .
H40C H 0.020136 0.897094 0.666413 0.084 Uiso 1 1 calc R U . . .
C45 C 0.0265(3) 0.7360(2) 0.4463(2) 0.0435(12) Uani 1 1 d . . . . .
H45A H -0.007867 0.776480 0.436313 0.065 Uiso 1 1 calc R U . . .
H45B H 0.031794 0.728732 0.490933 0.065 Uiso 1 1 calc R U . . .
H45C H -0.001996 0.697174 0.425531 0.065 Uiso 1 1 calc R U . . .
C49 C 0.1642(3) 0.9574(2) 0.4883(2) 0.0516(14) Uani 1 1 d . . . . .
H49A H 0.199327 0.973014 0.456225 0.077 Uiso 1 1 calc R U . . .
H49B H 0.201892 0.946762 0.525700 0.077 Uiso 1 1 calc R U . . .
H49C H 0.123435 0.992749 0.497398 0.077 Uiso 1 1 calc R U . . .
C9 C 0.8468(3) 0.9026(2) 0.0646(2) 0.0533(14) Uani 1 1 d . . . . .
H9A H 0.885893 0.891276 0.101065 0.080 Uiso 1 1 calc R U . . .
H9B H 0.832519 0.950502 0.065328 0.080 Uiso 1 1 calc R U . . .
H9C H 0.874958 0.892505 0.027382 0.080 Uiso 1 1 calc R U . . .
C39 C 0.1901(3) 0.8823(2) 0.6907(2) 0.0509(14) Uani 1 1 d . . . . .
H39A H 0.162048 0.864417 0.725568 0.076 Uiso 1 1 calc R U . . .
H39B H 0.197989 0.930933 0.695730 0.076 Uiso 1 1 calc R U . . .
H39C H 0.246565 0.860791 0.689315 0.076 Uiso 1 1 calc R U . . .
C55 C 0.3439(3) 0.6214(2) 0.3588(2) 0.0485(13) Uani 1 1 d . . . . .
H55 H 0.320067 0.610030 0.318431 0.058 Uiso 1 1 calc R U . . .
C65 C 0.8794(4) 0.5455(2) 0.3719(3) 0.0559(15) Uani 1 1 d . . . . .
H65 H 0.833869 0.554132 0.396831 0.067 Uiso 1 1 calc R U . . .
C64 C 0.8610(4) 0.5231(3) 0.3135(3) 0.0627(17) Uani 1 1 d . . . . .
H64 H 0.802526 0.516026 0.297944 0.075 Uiso 1 1 calc R U . . .
C66 C 0.9625(4) 0.5557(3) 0.3948(3) 0.0624(16) Uani 1 1 d . . . . .
H66 H 0.975095 0.570426 0.436082 0.075 Uiso 1 1 calc R U . . .
C67 C 1.0282(4) 0.5451(3) 0.3589(3) 0.0637(16) Uani 1 1 d . . . . .
H67 H 1.086167 0.553850 0.374801 0.076 Uiso 1 1 calc R U . . .
C68 C 1.0108(4) 0.5217(3) 0.2999(3) 0.0661(17) Uani 1 1 d . . . . .
H68 H 1.056706 0.513217 0.275157 0.079 Uiso 1 1 calc R U . . .
C48 C 0.0681(4) 0.9091(3) 0.4010(3) 0.078(2) Uani 1 1 d . . . . .
H48A H 0.034563 0.950649 0.402514 0.117 Uiso 1 1 calc R U . . .
H48B H 0.029418 0.871972 0.387596 0.117 Uiso 1 1 calc R U . . .
H48C H 0.111673 0.914573 0.371760 0.117 Uiso 1 1 calc R U . . .
C63 C 0.9258(5) 0.5105(3) 0.2764(3) 0.0714(19) Uani 1 1 d . . . . .
H63 H 0.912598 0.494351 0.235614 0.086 Uiso 1 1 calc R U . . .

loop_
_atom_site_aniso_label
_atom_site_aniso_U_11
_atom_site_aniso_U_22
_atom_site_aniso_U_33
_atom_site_aniso_U_23
_atom_site_aniso_U_13
_atom_site_aniso_U_12
Ge1 0.0231(2) 0.0233(2) 0.0234(2) -0.00117(18) 0.00062(18) 0.00082(18)
Ge2 0.0260(3) 0.0253(2) 0.0259(2) 0.00134(19) -0.00109(19) -0.00318(19)
Cl1 0.0347(6) 0.0247(5) 0.0363(6) 0.0011(4) -0.0008(5) 0.0054(4)
P1 0.0237(6) 0.0226(5) 0.0233(6) -0.0005(4) 0.0030(4) 0.0010(4)
P2 0.0270(6) 0.0242(6) 0.0273(6) 0.0042(5) 0.0022(5) -0.0042(5)
Si1 0.0223(6) 0.0233(6) 0.0264(6) 0.0003(5) 0.0004(5) -0.0021(5)
Cl2 0.0470(8) 0.0278(6) 0.0530(8) -0.0051(5) -0.0026(6) -0.0118(5)
Si2 0.0263(7) 0.0250(6) 0.0316(7) 0.0052(5) -0.0021(5) 0.0017(5)
N1 0.0221(19) 0.0242(17) 0.0242(18) 0.0028(14) 0.0028(14) 0.0024(14)
N2 0.0251(19) 0.0210(17) 0.0273(19) 0.0022(14) 0.0020(15) 0.0007(14)
C26 0.029(2) 0.027(2) 0.023(2) 0.0022(17) 0.0053(18) 0.0009(17)
C41 0.040(3) 0.023(2) 0.026(2) -0.0007(18) 0.006(2) -0.0039(19)
C1 0.020(2) 0.025(2) 0.031(2) 0.0025(18) 0.0021(18) 0.0028(16)
C6 0.028(3) 0.025(2) 0.023(2) 0.0017(17) 0.0004(18) 0.0010(17)
C10 0.030(3) 0.024(2) 0.031(2) 0.0026(18) 0.0048(19) 0.0013(18)
C19 0.031(3) 0.023(2) 0.026(2) -0.0016(17) 0.0007(19) -0.0009(17)
C32 0.019(2) 0.027(2) 0.028(2) -0.0005(17) -0.0029(17) -0.0020(16)
C20 0.023(2) 0.025(2) 0.029(2) 0.0013(18) 0.0061(18) 0.0001(17)
C37 0.029(3) 0.028(2) 0.025(2) -0.0025(18) 0.0014(19) -0.0038(18)
C57 0.032(3) 0.041(3) 0.021(2) 0.0023(19) 0.0022(19) -0.012(2)
C51 0.027(2) 0.029(2) 0.025(2) 0.0023(18) 0.0024(18) -0.0060(18)
C33 0.022(2) 0.035(2) 0.031(2) -0.0021(19) 0.0011(18) -0.0005(18)
C36 0.033(3) 0.027(2) 0.036(3) 0.0008(19) 0.005(2) -0.0069(19)
C21 0.038(3) 0.031(2) 0.031(3) 0.0015(19) -0.001(2) -0.0022(19)
C31 0.028(2) 0.040(2) 0.023(2) 0.0000(19) 0.0059(18) 0.000(2)
C13 0.028(2) 0.029(2) 0.025(2) 0.0004(18) 0.0006(18) -0.0017(18)
C58 0.031(3) 0.044(3) 0.025(2) -0.004(2) 0.0042(19) -0.009(2)
C25 0.039(3) 0.030(2) 0.032(3) 0.0005(19) 0.002(2) -0.001(2)
C52 0.038(3) 0.032(2) 0.030(2) 0.0024(19) 0.003(2) -0.004(2)
C50 0.035(3) 0.028(2) 0.033(3) 0.0101(19) -0.004(2) -0.0024(19)
C16 0.031(3) 0.030(2) 0.037(3) 0.001(2) -0.004(2) -0.0015(19)
C38 0.034(3) 0.025(2) 0.045(3) -0.006(2) 0.005(2) 0.0045(19)
C2 0.028(3) 0.032(2) 0.032(2) 0.0039(19) 0.0022(19) -0.0030(19)
C7 0.039(3) 0.030(2) 0.034(3) 0.009(2) 0.004(2) -0.004(2)
C34 0.030(3) 0.042(3) 0.042(3) -0.008(2) 0.009(2) 0.003(2)
C23 0.050(3) 0.032(3) 0.051(3) 0.008(2) 0.020(3) 0.002(2)
C5 0.042(3) 0.031(2) 0.041(3) 0.001(2) 0.007(2) 0.011(2)
C43 0.049(3) 0.031(2) 0.042(3) -0.002(2) 0.000(2) -0.002(2)
C44 0.028(3) 0.033(2) 0.033(3) 0.0054(19) -0.004(2) 0.0019(19)
C24 0.059(4) 0.026(2) 0.041(3) -0.005(2) 0.014(3) -0.007(2)
C56 0.039(3) 0.047(3) 0.026(2) -0.002(2) 0.000(2) 0.002(2)
C53 0.045(3) 0.030(2) 0.045(3) 0.000(2) 0.009(2) 0.003(2)
C54 0.049(3) 0.042(3) 0.054(3) -0.016(3) 0.009(3) 0.000(2)
C35 0.028(3) 0.044(3) 0.047(3) 0.001(2) 0.012(2) -0.005(2)
C14 0.030(3) 0.038(2) 0.034(3) 0.007(2) -0.003(2) 0.005(2)
C30 0.027(3) 0.060(3) 0.025(2) 0.005(2) 0.002(2) 0.007(2)
C11 0.043(3) 0.033(2) 0.029(2) 0.000(2) 0.001(2) -0.005(2)
C42 0.039(3) 0.032(2) 0.033(3) 0.002(2) 0.008(2) 0.003(2)
C17 0.053(3) 0.037(3) 0.053(3) 0.001(2) -0.018(3) -0.020(2)
C29 0.040(3) 0.054(3) 0.043(3) 0.015(2) 0.022(2) 0.023(2)
C60 0.039(3) 0.071(4) 0.036(3) -0.005(3) 0.006(2) -0.031(3)
C27 0.034(3) 0.032(2) 0.057(3) -0.005(2) 0.011(2) 0.000(2)
C18 0.042(3) 0.030(2) 0.055(3) 0.002(2) -0.003(3) -0.006(2)
C47 0.043(3) 0.035(3) 0.044(3) 0.004(2) -0.006(2) 0.012(2)
C15 0.030(3) 0.047(3) 0.038(3) 0.004(2) 0.000(2) 0.006(2)
C59 0.035(3) 0.064(3) 0.030(3) -0.014(2) 0.012(2) -0.010(2)
C62 0.053(3) 0.037(3) 0.042(3) 0.013(2) -0.005(2) -0.013(2)
C12 0.054(3) 0.028(2) 0.045(3) 0.003(2) -0.004(2) -0.003(2)
C8 0.050(3) 0.041(3) 0.038(3) 0.010(2) 0.003(2) 0.008(2)
C4 0.039(3) 0.050(3) 0.047(3) -0.002(2) 0.019(2) 0.008(2)
C22 0.051(3) 0.041(3) 0.037(3) 0.013(2) 0.002(2) 0.001(2)
C3 0.034(3) 0.048(3) 0.044(3) 0.014(2) 0.018(2) 0.002(2)
C46 0.045(3) 0.055(3) 0.035(3) -0.002(2) -0.003(2) -0.002(2)
C61 0.050(4) 0.050(3) 0.046(3) 0.012(2) -0.003(3) -0.026(3)
C28 0.049(3) 0.030(3) 0.070(4) -0.006(2) 0.024(3) 0.011(2)
C40 0.060(4) 0.043(3) 0.064(4) -0.013(3) 0.006(3) 0.018(3)
C45 0.033(3) 0.056(3) 0.040(3) -0.004(2) 0.000(2) -0.007(2)
C49 0.065(4) 0.029(3) 0.060(4) 0.009(2) 0.000(3) 0.010(2)
C9 0.059(4) 0.042(3) 0.059(4) 0.012(3) 0.002(3) -0.017(3)
C39 0.052(4) 0.040(3) 0.060(4) -0.013(2) -0.001(3) 0.001(2)
C55 0.054(4) 0.053(3) 0.038(3) -0.019(2) 0.000(3) 0.006(3)
C65 0.064(4) 0.039(3) 0.065(4) 0.017(3) 0.008(3) -0.001(3)
C64 0.065(4) 0.062(4) 0.056(4) 0.030(3) -0.016(3) -0.012(3)
C66 0.074(5) 0.054(4) 0.057(4) -0.008(3) 0.001(3) -0.003(3)
C67 0.058(4) 0.067(4) 0.063(4) -0.006(3) -0.012(3) 0.011(3)
C68 0.070(5) 0.074(4) 0.054(4) -0.002(3) 0.007(3) 0.017(3)
C48 0.099(5) 0.050(3) 0.077(4) 0.008(3) -0.033(4) 0.027(3)
C63 0.107(6) 0.060(4) 0.043(4) 0.007(3) -0.018(4) 0.002(4)

loop_
_atom_type_symbol
_atom_type_description
_atom_type_scat_dispersion_real
_atom_type_scat_dispersion_imag
_atom_type_scat_source
C C 0.0033 0.0016 'International Tables Vol C Tables 4.2.6.8 and 6.1.1.4'
H H 0.0000 0.0000 'International Tables Vol C Tables 4.2.6.8 and 6.1.1.4'
N N 0.0061 0.0033 'International Tables Vol C Tables 4.2.6.8 and 6.1.1.4'
Si Si 0.0817 0.0704 'International Tables Vol C Tables 4.2.6.8 and 6.1.1.4'
P P 0.1023 0.0942 'International Tables Vol C Tables 4.2.6.8 and 6.1.1.4'
Cl Cl 0.1484 0.1585 'International Tables Vol C Tables 4.2.6.8 and 6.1.1.4'
Ge Ge 0.1547 1.8001 'International Tables Vol C Tables 4.2.6.8 and 6.1.1.4'

loop_
_geom_angle_atom_site_label_1
_geom_angle_atom_site_label_2
_geom_angle_atom_site_label_3
_geom_angle
_geom_angle_site_symmetry_1
_geom_angle_site_symmetry_3
_geom_angle_publ_flag
N1 Ge1 Cl1 100.69(10) . . ?
N1 Ge1 P1 85.83(10) . . ?
Cl1 Ge1 P1 85.97(4) . . ?
N2 Ge2 Cl2 99.99(10) . . ?
N2 Ge2 P2 86.03(11) . . ?
Cl2 Ge2 P2 87.11(4) . . ?
C19 P1 C20 109.28(19) . . ?
C19 P1 C26 110.42(18) . . ?
C20 P1 C26 107.51(18) . . ?
C19 P1 Ge1 100.45(14) . . ?
C20 P1 Ge1 111.32(13) . . ?
C26 P1 Ge1 117.56(14) . . ?
C50 P2 C51 109.4(2) . . ?
C50 P2 C57 109.7(2) . . ?
C51 P2 C57 106.7(2) . . ?
C50 P2 Ge2 101.31(15) . . ?
C51 P2 Ge2 109.72(13) . . ?
C57 P2 Ge2 119.73(14) . . ?
N1 Si1 C19 102.83(17) . . ?
N1 Si1 C13 111.51(17) . . ?
C19 Si1 C13 110.29(18) . . ?
N1 Si1 C16 114.15(18) . . ?
C19 Si1 C16 106.90(18) . . ?
C13 Si1 C16 110.74(19) . . ?
N2 Si2 C44 110.81(17) . . ?
N2 Si2 C47 115.07(19) . . ?
C44 Si2 C47 110.0(2) . . ?
N2 Si2 C50 102.80(18) . . ?
C44 Si2 C50 110.5(2) . . ?
C47 Si2 C50 107.4(2) . . ?
C1 N1 Si1 123.1(3) . . ?
C1 N1 Ge1 110.4(2) . . ?
Si1 N1 Ge1 126.17(18) . . ?
C32 N2 Si2 121.9(3) . . ?
C32 N2 Ge2 111.3(2) . . ?
Si2 N2 Ge2 126.51(19) . . ?
C27 C26 C31 119.0(4) . . ?
C27 C26 P1 121.6(3) . . ?
C31 C26 P1 119.1(3) . . ?
C37 C41 C42 110.7(3) . . ?
C37 C41 C43 113.4(4) . . ?
C42 C41 C43 109.7(3) . . ?
C2 C1 C6 119.5(4) . . ?
C2 C1 N1 119.9(3) . . ?
C6 C1 N1 120.6(3) . . ?
C5 C6 C1 119.1(4) . . ?
C5 C6 C10 117.9(4) . . ?
C1 C6 C10 123.0(4) . . ?
C11 C10 C6 111.2(3) . . ?
C11 C10 C12 110.3(3) . . ?
C6 C10 C12 111.7(4) . . ?
P1 C19 Si1 110.6(2) . . ?
C37 C32 C33 119.6(4) . . ?
C37 C32 N2 120.8(4) . . ?
C33 C32 N2 119.5(3) . . ?
C25 C20 C21 119.1(4) . . ?
C25 C20 P1 118.7(3) . . ?
C21 C20 P1 122.2(3) . . ?
C36 C37 C32 119.0(4) . . ?
C36 C37 C41 118.0(4) . . ?
C32 C37 C41 122.9(4) . . ?
C58 C57 C62 118.9(4) . . ?
C58 C57 P2 119.8(3) . . ?
C62 C57 P2 121.2(4) . . ?
C52 C51 C56 118.4(4) . . ?
C52 C51 P2 119.2(3) . . ?
C56 C51 P2 122.4(3) . . ?
C34 C33 C32 118.4(4) . . ?
C34 C33 C38 119.1(4) . . ?
C32 C33 C38 122.4(4) . . ?
C35 C36 C37 121.6(4) . . ?
C22 C21 C20 120.1(4) . . ?
C30 C31 C26 120.5(4) . . ?
C14 C13 C15 110.1(3) . . ?
C14 C13 Si1 116.1(3) . . ?
C15 C13 Si1 111.5(3) . . ?
C57 C58 C59 120.1(4) . . ?
C20 C25 C24 120.2(4) . . ?
C51 C52 C53 121.3(4) . . ?
P2 C50 Si2 111.3(2) . . ?
C18 C16 C17 108.6(4) . . ?
C18 C16 Si1 113.0(3) . . ?
C17 C16 Si1 113.4(3) . . ?
C33 C38 C40 113.4(4) . . ?
C33 C38 C39 109.7(4) . . ?
C40 C38 C39 109.5(4) . . ?
C3 C2 C1 118.9(4) . . ?
C3 C2 C7 118.3(4) . . ?
C1 C2 C7 122.8(4) . . ?
C2 C7 C9 114.3(4) . . ?
C2 C7 C8 109.7(4) . . ?
C9 C7 C8 109.9(4) . . ?
C35 C34 C33 121.7(4) . . ?
C24 C23 C22 119.5(4) . . ?
C4 C5 C6 121.1(4) . . ?
C45 C44 C46 109.5(4) . . ?
C45 C44 Si2 112.1(3) . . ?
C46 C44 Si2 117.5(3) . . ?
C23 C24 C25 120.4(4) . . ?
C55 C56 C51 119.8(4) . . ?
C54 C53 C52 119.8(4) . . ?
C53 C54 C55 120.0(4) . . ?
C36 C35 C34 119.3(4) . . ?
C29 C30 C31 120.0(5) . . ?
C30 C29 C28 119.9(4) . . ?
C61 C60 C59 120.6(4) . . ?
C28 C27 C26 119.7(4) . . ?
C48 C47 C49 107.5(4) . . ?
C48 C47 Si2 112.8(3) . . ?
C49 C47 Si2 114.7(3) . . ?
C60 C59 C58 119.9(5) . . ?
C61 C62 C57 120.6(5) . . ?
C3 C4 C5 119.7(4) . . ?
C21 C22 C23 120.8(4) . . ?
C4 C3 C2 121.5(4) . . ?
C60 C61 C62 119.9(5) . . ?
C27 C28 C29 120.9(4) . . ?
C56 C55 C54 120.7(5) . . ?
C64 C65 C66 120.2(6) . . ?
C65 C64 C63 121.0(6) . . ?
C65 C66 C67 120.4(6) . . ?
C66 C67 C68 120.2(6) . . ?
C67 C68 C63 119.6(6) . . ?
C64 C63 C68 118.7(6) . . ?

loop_
_geom_bond_atom_site_label_1
_geom_bond_atom_site_label_2
_geom_bond_distance
_geom_bond_site_symmetry_2
_geom_bond_publ_flag
Ge1 N1 1.924(3) . ?
Ge1 Cl1 2.3554(11) . ?
Ge1 P1 2.4716(12) . ?
Ge2 N2 1.916(3) . ?
Ge2 Cl2 2.3416(12) . ?
Ge2 P2 2.4615(13) . ?
P1 C19 1.807(4) . ?
P1 C20 1.822(4) . ?
P1 C26 1.823(4) . ?
P2 C50 1.804(4) . ?
P2 C51 1.813(4) . ?
P2 C57 1.816(4) . ?
Si1 N1 1.744(3) . ?
Si1 C19 1.898(4) . ?
Si1 C13 1.904(4) . ?
Si1 C16 1.908(4) . ?
Si2 N2 1.744(3) . ?
Si2 C44 1.887(4) . ?
Si2 C47 1.896(4) . ?
Si2 C50 1.901(5) . ?
N1 C1 1.460(5) . ?
N2 C32 1.458(5) . ?
C26 C27 1.393(6) . ?
C26 C31 1.394(6) . ?
C41 C37 1.515(6) . ?
C41 C42 1.541(6) . ?
C41 C43 1.540(6) . ?
C1 C2 1.410(6) . ?
C1 C6 1.414(5) . ?
C6 C5 1.400(6) . ?
C6 C10 1.528(5) . ?
C10 C11 1.528(6) . ?
C10 C12 1.531(6) . ?
C32 C37 1.413(5) . ?
C32 C33 1.423(6) . ?
C20 C25 1.392(6) . ?
C20 C21 1.404(6) . ?
C37 C36 1.398(6) . ?
C57 C58 1.390(6) . ?
C57 C62 1.399(6) . ?
C51 C52 1.386(6) . ?
C51 C56 1.409(6) . ?
C33 C34 1.403(6) . ?
C33 C38 1.513(6) . ?
C36 C35 1.379(6) . ?
C21 C22 1.374(6) . ?
C31 C30 1.383(6) . ?
C13 C14 1.535(6) . ?
C13 C15 1.547(6) . ?
C58 C59 1.398(6) . ?
C25 C24 1.395(6) . ?
C52 C53 1.387(6) . ?
C16 C18 1.536(6) . ?
C16 C17 1.542(6) . ?
C38 C40 1.534(6) . ?
C38 C39 1.540(6) . ?
C2 C3 1.396(6) . ?
C2 C7 1.518(6) . ?
C7 C9 1.531(6) . ?
C7 C8 1.544(6) . ?
C34 C35 1.386(6) . ?
C23 C24 1.377(7) . ?
C23 C22 1.395(6) . ?
C5 C4 1.379(6) . ?
C44 C45 1.540(6) . ?
C44 C46 1.545(6) . ?
C56 C55 1.382(6) . ?
C53 C54 1.374(7) . ?
C54 C55 1.385(7) . ?
C30 C29 1.371(6) . ?
C29 C28 1.379(7) . ?
C60 C61 1.372(7) . ?
C60 C59 1.382(7) . ?
C27 C28 1.377(6) . ?
C47 C48 1.546(7) . ?
C47 C49 1.550(6) . ?
C62 C61 1.390(6) . ?
C4 C3 1.377(6) . ?
C65 C64 1.353(8) . ?
C65 C66 1.355(8) . ?
C64 C63 1.375(8) . ?
C66 C67 1.363(8) . ?
C67 C68 1.371(8) . ?
C68 C63 1.389(8) . ?
